data_7120185
loop_
_publ_author_name
'Dolgopolova, Ekaterina A.'
'Moore, Thomas'
'Ejegbavwo, Otega'
'Pellechia, Perry J.'
'Smith, Mark D.'
'Shustova, Natalia'

_publ_section_title
;
 A Metal-Organic Framework as a Flask: Photophysics of Confined
 Chromophores with a Benzylidene Imidazolinone Core
;
_journal_name_full 'Chem. Commun.'
_journal_paper_doi 10.1039/C7CC02253K
_journal_year 2017
_chemical_formula_moiety 'C15 H14 N2 O5'
_chemical_formula_sum 'C15 H14 N2 O5'
_chemical_formula_weight 302.28
_chemical_name_common C15H14N2O5
_chemical_name_systematic pCOOH-BI-CO2Me
_space_group_crystal_system triclinic
_space_group_IT_number 2
_space_group_name_Hall '-P 1'
_space_group_name_H-M_alt 'P -1'
_symmetry_space_group_name_Hall '-P 1'
_symmetry_space_group_name_H-M 'P -1'
_atom_sites_solution_hydrogens mixed
_audit_creation_date 2016-01-22
_audit_creation_method
;
Olex2 1.2
(compiled 2015.09.30 svn.r3233 for OlexSys, GUI svn.r5103)
;
_audit_update_record
;
2017-03-23 deposited with the CCDC.
2017-05-24 downloaded from the CCDC.
;
_cell_angle_alpha 92.391(4)
_cell_angle_beta 98.154(4)
_cell_angle_gamma 101.569(3)
_cell_formula_units_Z 2
_cell_length_a 4.8131(5)
_cell_length_b 11.3992(12)
_cell_length_c 13.8148(14)
_cell_measurement_reflns_used 1976
_cell_measurement_temperature 200(2)
_cell_measurement_theta_max 23.681
_cell_measurement_theta_min 2.443
_cell_volume 733.12(13)
_computing_cell_refinement 'SAINT v8.34A (Bruker, 2013)'
_computing_data_collection 'Bruker APEXII v2014.9-0 (Bruker, 2014)'
_computing_data_reduction 'SAINT v8.34A (Bruker, 2013)'
_computing_molecular_graphics 'Olex2 (Dolomanov et al., 2009)'
_computing_publication_material 'Olex2 (Dolomanov et al., 2009)'
_computing_structure_refinement 'XL (Sheldrick, 2008)'
_computing_structure_solution 'ShelXT (Sheldrick, 2015)'
_diffrn_ambient_temperature 200(2)
_diffrn_detector 'Bruker PHOTON-100 area detector'
_diffrn_detector_area_resol_mean 10.4
_diffrn_detector_type 'CMOS area detector'
_diffrn_measured_fraction_theta_full 0.991
_diffrn_measured_fraction_theta_max 0.990
_diffrn_measurement_device 'three-circle diffractometer'
_diffrn_measurement_device_type 'Bruker D8 QUEST'
_diffrn_measurement_method '\w and \f scans'
_diffrn_radiation_monochromator 'mirror optics'
_diffrn_radiation_probe x-ray
_diffrn_radiation_type MoK\a
_diffrn_radiation_wavelength 0.71073
_diffrn_reflns_av_R_equivalents 0.1034
_diffrn_reflns_av_unetI/netI 0.0804
_diffrn_reflns_Laue_measured_fraction_full 0.991
_diffrn_reflns_Laue_measured_fraction_max 0.990
_diffrn_reflns_limit_h_max 5
_diffrn_reflns_limit_h_min -5
_diffrn_reflns_limit_k_max 13
_diffrn_reflns_limit_k_min -13
_diffrn_reflns_limit_l_max 16
_diffrn_reflns_limit_l_min 0
_diffrn_reflns_number 2628
_diffrn_reflns_point_group_measured_fraction_full 0.991
_diffrn_reflns_point_group_measured_fraction_max 0.990
_diffrn_reflns_theta_full 25.230
_diffrn_reflns_theta_max 25.231
_diffrn_reflns_theta_min 2.276
_diffrn_source 'microfocus sealed X-ray tube'
_diffrn_source_type 'Incoatec I\ms'
_exptl_absorpt_coefficient_mu 0.104
_exptl_absorpt_correction_T_max 0.8620
_exptl_absorpt_correction_T_min 0.7015
_exptl_absorpt_correction_type multi-scan
_exptl_absorpt_process_details
;
 TWINABS-2012/1 (Bruker,2012) was used for absorption correction.
 
For component 1:
 wR2(int) was 0.1300 before and 0.0512 after correction.
 The Ratio of minimum to maximum transmission not present.
 The \l/2 correction factor is Not present
 
For component 2:
 wR2(int) was 0.1338 before and 0.0593 after correction.
 The Ratio of minimum to maximum transmission not present.
 The \l/2 correction factor is Not present
;
_exptl_crystal_colour yellow
_exptl_crystal_colour_primary yellow
_exptl_crystal_density_diffrn 1.369
_exptl_crystal_description plate
_exptl_crystal_F_000 316
_exptl_crystal_size_max 0.48
_exptl_crystal_size_mid 0.08
_exptl_crystal_size_min 0.02
_refine_diff_density_max 0.227
_refine_diff_density_min -0.218
_refine_diff_density_rms 0.053
_refine_ls_extinction_coef 0.030(4)
_refine_ls_extinction_expression Fc^*^=kFc[1+0.001xFc^2^\l^3^/sin(2\q)]^-1/4^
_refine_ls_extinction_method 'SHELXL-2014/7 (Sheldrick 2014'
_refine_ls_goodness_of_fit_ref 1.146
_refine_ls_hydrogen_treatment mixed
_refine_ls_matrix_type full
_refine_ls_number_parameters 207
_refine_ls_number_reflns 2628
_refine_ls_number_restraints 0
_refine_ls_restrained_S_all 1.146
_refine_ls_R_factor_all 0.1037
_refine_ls_R_factor_gt 0.0545
_refine_ls_shift/su_max 0.000
_refine_ls_shift/su_mean 0.000
_refine_ls_structure_factor_coef Fsqd
_refine_ls_weighting_details 'w=1/[\s^2^(Fo^2^)+0.2911P] where P=(Fo^2^+2Fc^2^)/3'
_refine_ls_weighting_scheme calc
_refine_ls_wR_factor_gt 0.0936
_refine_ls_wR_factor_ref 0.1103
_reflns_Friedel_coverage 0.000
_reflns_number_gt 1850
_reflns_number_total 2628
_reflns_threshold_expression 'I > 2\s(I)'
_cod_data_source_file c7cc02253k2.cif
_cod_data_source_block ead29twin
_cod_database_code 7120185
_shelx_space_group_comment
;
The symmetry employed for this shelxl refinement is uniquely defined
by the following loop, which should always be used as a source of
symmetry information in preference to the above space-group names.
They are only intended as comments.
;
_shelx_estimated_absorpt_t_max 0.998
_shelx_estimated_absorpt_t_min 0.952
_olex2_refinement_description
;
1. Twinned data refinement
 Scales: 0.6737(16) 0.3263(16)
2. Fixed Uiso
 At 1.2 times of:
  All C(H) groups, All C(H,H) groups
 At 1.5 times of:
  All C(H,H,H) groups
3.a Secondary CH2 refined with riding coordinates:
 C5(H5A,H5B)
3.b Aromatic/amide H refined with riding coordinates:
 C7(H7), C9(H9), C10(H10), C12(H12), C13(H13)
3.c Idealised Me refined as rotating group:
 C4(H4A,H4B,H4C), C15(H15A,H15B,H15C)
;
_shelx_shelxl_version_number 2014/7
_olex2_submission_special_instructions 'No special instructions were received'

loop_
_space_group_symop_operation_xyz
'x, y, z'
'-x, -y, -z'

loop_
_atom_site_label
_atom_site_type_symbol
_atom_site_fract_x
_atom_site_fract_y
_atom_site_fract_z
_atom_site_U_iso_or_equiv
_atom_site_adp_type
_atom_site_occupancy
_atom_site_site_symmetry_order
_atom_site_calc_flag
_atom_site_refinement_flags_posn
O1 O 0.2456(5) 0.04194(18) 0.59368(14) 0.0412(6) Uani 1 1 d .
O2 O 0.3971(5) 0.2546(2) 0.79063(16) 0.0510(6) Uani 1 1 d .
O3 O 0.0974(5) 0.1339(2) 0.87168(16) 0.0604(8) Uani 1 1 d .
O4 O 0.8211(7) 0.5298(2) 0.0972(2) 0.0709(9) Uani 1 1 d .
H4 H 0.917(13) 0.573(5) 0.038(4) 0.16(2) Uiso 1 1 d .
O5 O 0.9473(6) 0.3647(2) 0.04368(17) 0.0587(7) Uani 1 1 d .
N1 N 0.0153(5) 0.1970(2) 0.61864(16) 0.0334(6) Uani 1 1 d .
N2 N 0.1255(5) 0.3125(2) 0.49540(17) 0.0326(6) Uani 1 1 d .
C1 C 0.1744(6) 0.1347(3) 0.5694(2) 0.0321(7) Uani 1 1 d .
C2 C 0.2395(6) 0.2085(2) 0.4864(2) 0.0295(7) Uani 1 1 d .
C3 C 0.0016(6) 0.3028(3) 0.5732(2) 0.0333(7) Uani 1 1 d .
C4 C -0.1409(7) 0.3932(3) 0.6126(2) 0.0430(8) Uani 1 1 d .
H4A H -0.1235 0.4620 0.5720 0.064 Uiso 1 1 calc GR
H4B H -0.0496 0.4200 0.6800 0.064 Uiso 1 1 calc GR
H4C H -0.3443 0.3578 0.6120 0.064 Uiso 1 1 calc GR
C5 C -0.0754(6) 0.1611(3) 0.7103(2) 0.0371(8) Uani 1 1 d .
H5A H -0.1562 0.0736 0.7046 0.045 Uiso 1 1 calc R
H5B H -0.2281 0.2030 0.7244 0.045 Uiso 1 1 calc R
C6 C 0.1722(7) 0.1903(3) 0.7935(2) 0.0378(8) Uani 1 1 d .
C7 C 0.3909(6) 0.1765(2) 0.4190(2) 0.0316(7) Uani 1 1 d .
H7 H 0.4435 0.1010 0.4265 0.038 Uiso 1 1 calc R
C8 C 0.4870(6) 0.2394(3) 0.33649(19) 0.0299(7) Uani 1 1 d .
C9 C 0.4377(7) 0.3529(3) 0.3154(2) 0.0351(8) Uani 1 1 d .
H9 H 0.3288 0.3908 0.3544 0.042 Uiso 1 1 calc R
C10 C 0.5453(7) 0.4103(3) 0.2389(2) 0.0383(8) Uani 1 1 d .
H10 H 0.5119 0.4879 0.2257 0.046 Uiso 1 1 calc R
C11 C 0.7017(7) 0.3558(3) 0.1811(2) 0.0343(7) Uani 1 1 d .
C12 C 0.7456(7) 0.2415(3) 0.1991(2) 0.0397(8) Uani 1 1 d .
H12 H 0.8484 0.2027 0.1584 0.048 Uiso 1 1 calc R
C13 C 0.6398(7) 0.1845(3) 0.2762(2) 0.0370(8) Uani 1 1 d .
H13 H 0.6714 0.1065 0.2884 0.044 Uiso 1 1 calc R
C14 C 0.8330(7) 0.4186(3) 0.1014(2) 0.0428(9) Uani 1 1 d .
C15 C 0.3143(10) 0.1573(5) 0.9589(3) 0.0908(16) Uani 1 1 d .
H15A H 0.4877 0.1317 0.9446 0.136 Uiso 1 1 calc GR
H15B H 0.2406 0.1125 1.0121 0.136 Uiso 1 1 calc GR
H15C H 0.3606 0.2434 0.9787 0.136 Uiso 1 1 calc GR

loop_
_atom_site_aniso_label
_atom_site_aniso_U_11
_atom_site_aniso_U_22
_atom_site_aniso_U_33
_atom_site_aniso_U_23
_atom_site_aniso_U_13
_atom_site_aniso_U_12
O1 0.0537(15) 0.0380(13) 0.0391(12) 0.0148(10) 0.0151(11) 0.0187(11)
O2 0.0379(15) 0.0623(16) 0.0511(15) -0.0025(12) 0.0089(12) 0.0063(13)
O3 0.0599(18) 0.088(2) 0.0338(13) 0.0186(13) 0.0081(12) 0.0126(14)
O4 0.117(2) 0.0458(16) 0.0697(17) 0.0258(13) 0.0608(17) 0.0271(15)
O5 0.088(2) 0.0520(15) 0.0487(14) 0.0175(12) 0.0388(14) 0.0223(14)
N1 0.0357(15) 0.0368(14) 0.0320(14) 0.0080(11) 0.0115(12) 0.0124(12)
N2 0.0323(15) 0.0330(14) 0.0356(14) 0.0053(12) 0.0096(12) 0.0103(12)
C1 0.0328(19) 0.0341(17) 0.0279(16) 0.0026(13) 0.0040(14) 0.0040(14)
C2 0.0317(17) 0.0258(16) 0.0300(16) 0.0046(12) 0.0044(14) 0.0036(13)
C3 0.0278(18) 0.0350(17) 0.0385(18) 0.0030(14) 0.0050(15) 0.0098(14)
C4 0.040(2) 0.0423(18) 0.049(2) 0.0022(16) 0.0128(16) 0.0117(16)
C5 0.0322(19) 0.0442(19) 0.0380(18) 0.0078(14) 0.0125(15) 0.0093(15)
C6 0.039(2) 0.0445(18) 0.0362(18) 0.0038(15) 0.0140(16) 0.0183(17)
C7 0.0371(18) 0.0267(16) 0.0312(16) 0.0045(13) 0.0043(14) 0.0074(14)
C8 0.0288(17) 0.0328(17) 0.0275(15) 0.0039(13) 0.0033(13) 0.0054(14)
C9 0.0378(19) 0.0319(17) 0.0397(18) 0.0076(14) 0.0131(15) 0.0111(14)
C10 0.046(2) 0.0343(18) 0.0382(18) 0.0125(14) 0.0123(16) 0.0096(15)
C11 0.0359(19) 0.0394(18) 0.0270(16) 0.0077(14) 0.0056(14) 0.0045(15)
C12 0.052(2) 0.0416(19) 0.0327(17) 0.0066(14) 0.0168(16) 0.0177(16)
C13 0.045(2) 0.0368(17) 0.0344(17) 0.0093(14) 0.0116(15) 0.0155(16)
C14 0.053(2) 0.042(2) 0.037(2) 0.0108(15) 0.0157(17) 0.0107(17)
C15 0.091(4) 0.137(4) 0.042(2) 0.019(3) -0.013(2) 0.032(3)

loop_
_atom_type_symbol
_atom_type_description
_atom_type_scat_dispersion_real
_atom_type_scat_dispersion_imag
_atom_type_scat_source
C C 0.0033 0.0016 'International Tables Vol C Tables 4.2.6.8 and 6.1.1.4'
H H 0.0000 0.0000 'International Tables Vol C Tables 4.2.6.8 and 6.1.1.4'
N N 0.0061 0.0033 'International Tables Vol C Tables 4.2.6.8 and 6.1.1.4'
O O 0.0106 0.0060 'International Tables Vol C Tables 4.2.6.8 and 6.1.1.4'

loop_
_geom_angle_atom_site_label_1
_geom_angle_atom_site_label_2
_geom_angle_atom_site_label_3
_geom_angle
C6 O3 C15 115.3(3)
C14 O4 H4 114(3)
C1 N1 C3 108.2(2)
C1 N1 C5 122.3(2)
C3 N1 C5 128.8(2)
C3 N2 C2 105.9(2)
O1 C1 N1 125.5(3)
O1 C1 C2 130.7(3)
N1 C1 C2 103.8(2)
N2 C2 C1 108.3(2)
C7 C2 N2 129.3(2)
C7 C2 C1 122.3(3)
N1 C3 C4 121.4(3)
N2 C3 N1 113.6(2)
N2 C3 C4 124.9(3)
C3 C4 H4A 109.5
C3 C4 H4B 109.5
C3 C4 H4C 109.5
H4A C4 H4B 109.5
H4A C4 H4C 109.5
H4B C4 H4C 109.5
N1 C5 H5A 109.4
N1 C5 H5B 109.4
N1 C5 C6 111.1(3)
H5A C5 H5B 108.0
C6 C5 H5A 109.4
C6 C5 H5B 109.4
O2 C6 O3 125.2(3)
O2 C6 C5 125.4(3)
O3 C6 C5 109.4(3)
C2 C7 H7 115.0
C2 C7 C8 130.0(3)
C8 C7 H7 115.0
C9 C8 C7 123.3(3)
C13 C8 C7 118.4(2)
C13 C8 C9 118.3(3)
C8 C9 H9 119.7
C10 C9 C8 120.7(3)
C10 C9 H9 119.7
C9 C10 H10 119.8
C9 C10 C11 120.3(3)
C11 C10 H10 119.8
C10 C11 C12 119.8(3)
C10 C11 C14 121.3(3)
C12 C11 C14 118.9(3)
C11 C12 H12 120.1
C13 C12 C11 119.8(3)
C13 C12 H12 120.1
C8 C13 H13 119.5
C12 C13 C8 121.1(3)
C12 C13 H13 119.5
O4 C14 C11 116.1(3)
O5 C14 O4 123.2(3)
O5 C14 C11 120.6(3)
O3 C15 H15A 109.5
O3 C15 H15B 109.5
O3 C15 H15C 109.5
H15A C15 H15B 109.5
H15A C15 H15C 109.5
H15B C15 H15C 109.5

loop_
_geom_bond_atom_site_label_1
_geom_bond_atom_site_label_2
_geom_bond_distance
O1 C1 1.221(3)
O2 C6 1.186(4)
O3 C6 1.336(4)
O3 C15 1.455(4)
O4 H4 1.09(6)
O4 C14 1.284(4)
O5 C14 1.239(4)
N1 C1 1.370(4)
N1 C3 1.392(3)
N1 C5 1.445(4)
N2 C2 1.410(4)
N2 C3 1.299(4)
C1 C2 1.483(4)
C2 C7 1.341(4)
C3 C4 1.474(4)
C4 H4A 0.9800
C4 H4B 0.9800
C4 H4C 0.9800
C5 H5A 0.9900
C5 H5B 0.9900
C5 C6 1.508(4)
C7 H7 0.9500
C7 C8 1.454(4)
C8 C9 1.397(4)
C8 C13 1.393(4)
C9 H9 0.9500
C9 C10 1.376(4)
C10 H10 0.9500
C10 C11 1.381(4)
C11 C12 1.389(4)
C11 C14 1.485(4)
C12 H12 0.9500
C12 C13 1.375(4)
C13 H13 0.9500
C15 H15A 0.9800
C15 H15B 0.9800
C15 H15C 0.9800

loop_
_geom_torsion_atom_site_label_1
_geom_torsion_atom_site_label_2
_geom_torsion_atom_site_label_3
_geom_torsion_atom_site_label_4
_geom_torsion
O1 C1 C2 N2 -175.3(3)
O1 C1 C2 C7 2.8(5)
N1 C1 C2 N2 2.9(3)
N1 C1 C2 C7 -179.0(3)
N1 C5 C6 O2 14.0(4)
N1 C5 C6 O3 -166.8(3)
N2 C2 C7 C8 1.1(5)
C1 N1 C3 N2 3.3(3)
C1 N1 C3 C4 -176.3(3)
C1 N1 C5 C6 74.2(4)
C1 C2 C7 C8 -176.5(3)
C2 N2 C3 N1 -1.3(3)
C2 N2 C3 C4 178.3(3)
C2 C7 C8 C9 1.9(5)
C2 C7 C8 C13 -179.1(3)
C3 N1 C1 O1 174.7(3)
C3 N1 C1 C2 -3.6(3)
C3 N1 C5 C6 -95.3(3)
C3 N2 C2 C1 -1.0(3)
C3 N2 C2 C7 -178.9(3)
C5 N1 C1 O1 3.3(5)
C5 N1 C1 C2 -175.0(2)
C5 N1 C3 N2 174.0(3)
C5 N1 C3 C4 -5.7(5)
C7 C8 C9 C10 177.0(3)
C7 C8 C13 C12 -177.5(3)
C8 C9 C10 C11 0.6(5)
C9 C8 C13 C12 1.5(5)
C9 C10 C11 C12 1.3(5)
C9 C10 C11 C14 -176.7(3)
C10 C11 C12 C13 -1.8(5)
C10 C11 C14 O4 7.8(5)
C10 C11 C14 O5 -172.5(3)
C11 C12 C13 C8 0.4(5)
C12 C11 C14 O4 -170.2(3)
C12 C11 C14 O5 9.5(5)
C13 C8 C9 C10 -2.0(4)
C14 C11 C12 C13 176.3(3)
C15 O3 C6 O2 1.0(5)
C15 O3 C6 C5 -178.1(3)

loop_
_twin_individual_id
_twin_individual_mass_fraction_refined
1 0.6737(16)
2 0.3263(16)
